data_7115169
loop_
_publ_author_name
'Kleinke, Holger'

_publ_section_title
;
 Replacement of selenium by antimony in MoSe2: interconnection of the
 MoSbSe layers by Sb--Sb bonding
;
_journal_issue 19
_journal_name_full 'Chemical Communications'
_journal_page_first 1941
_journal_paper_doi 10.1039/b005062h
_journal_year 2000
_chemical_formula_sum 'Mo Sb2 Se'
_chemical_formula_weight 418.40
_chemical_name_systematic
;
 ?
;
_space_group_IT_number 14
_symmetry_cell_setting 1
_symmetry_space_group_name_Hall '-P 2ybc'
_symmetry_space_group_name_H-M 'P 1 21/c 1'
_atom_sites_solution_hydrogens geom
_atom_sites_solution_primary direct
_atom_sites_solution_secondary difmap
_audit_creation_method SHELXL
_cell_angle_alpha 90.00
_cell_angle_beta 94.246(8)
_cell_angle_gamma 90.00
_cell_formula_units_Z 8
_cell_length_a 6.5728(4)
_cell_length_b 6.4941(3)
_cell_length_c 18.2990(10)
_cell_measurement_temperature 293(2)
_cell_volume 778.94(7)
_computing_structure_refinement 'SHELXL-93 (Sheldrick, 1993)'
_computing_structure_solution 'SHELXS-86 (Sheldrick, 1990)'
_diffrn_ambient_temperature 293(2)
_diffrn_radiation_monochromator graphite
_diffrn_radiation_source 'fine-focus sealed tube'
_diffrn_radiation_type MoK\a
_diffrn_radiation_wavelength 0.71073
_diffrn_reflns_av_R_equivalents 0.0338
_diffrn_reflns_av_sigmaI/netI 0.0199
_diffrn_reflns_limit_h_max 9
_diffrn_reflns_limit_h_min -9
_diffrn_reflns_limit_k_max 8
_diffrn_reflns_limit_k_min -8
_diffrn_reflns_limit_l_max 25
_diffrn_reflns_limit_l_min -25
_diffrn_reflns_number 13328
_diffrn_reflns_theta_max 30.27
_diffrn_reflns_theta_min 3.11
_exptl_absorpt_coefficient_mu 26.035
_exptl_absorpt_correction_T_max 0.38
_exptl_absorpt_correction_T_min 0.25
_exptl_absorpt_correction_type numerical
_exptl_crystal_colour black
_exptl_crystal_density_diffrn 7.136
_exptl_crystal_description needle
_exptl_crystal_F_000 1424
_exptl_crystal_size_max 0.09
_exptl_crystal_size_mid 0.03
_exptl_crystal_size_min 0.02
_refine_diff_density_max 1.276
_refine_diff_density_min -1.459
_refine_diff_density_rms 0.267
_refine_ls_extinction_coef 0.00029(5)
_refine_ls_extinction_expression Fc^*^=kFc[1+0.001xFc^2^\l^3^/sin(2\q)]^-1/4^
_refine_ls_extinction_method SHELXL
_refine_ls_goodness_of_fit_all 1.038
_refine_ls_goodness_of_fit_obs 1.229
_refine_ls_matrix_type full
_refine_ls_number_parameters 74
_refine_ls_number_reflns 2214
_refine_ls_number_restraints 0
_refine_ls_restrained_S_all 1.038
_refine_ls_restrained_S_obs 1.229
_refine_ls_R_factor_all 0.0384
_refine_ls_R_factor_obs 0.0205
_refine_ls_shift/esd_max 0.193
_refine_ls_shift/esd_mean 0.031
_refine_ls_structure_factor_coef Fsqd
_refine_ls_weighting_details 'w=1/[\s^2^(Fo^2^)+(0.0200P)^2^+0.0000P] where P=(Fo^2^+2Fc^2^)/3'
_refine_ls_weighting_scheme calc
_refine_ls_wR_factor_all 0.0468
_refine_ls_wR_factor_obs 0.0437
_reflns_number_observed 1403
_reflns_number_total 2214
_reflns_observed_criterion 2sigma(I)
_cod_data_source_file b005062h.txt
_cod_data_source_block MoSb2Se
_cod_depositor_comments
;
The following automatic conversions were performed:

'_refine_ls_weighting_scheme' value 'calc
w=1/[\s^2^(Fo^2^)+(0.0200P)^2^+0.0000P] where P=(Fo^2^+2Fc^2^)/3' was
changed to 'calc'. New tag '_refine_ls_weighting_details' was
created. The value of the new tag was set to
'w=1/[\s^2^(Fo^2^)+(0.0200P)^2^+0.0000P] where P=(Fo^2^+2Fc^2^)/3'.

Automatic conversion script
Id: cif_fix_values 3143 2015-03-26 13:38:13Z robertas 
;
_cod_original_sg_symbol_H-M P21/c
_cod_database_code 7115169

loop_
_symmetry_equiv_pos_as_xyz
'x, y, z'
'-x, y+1/2, -z+1/2'
'-x, -y, -z'
'x, -y-1/2, z-1/2'

loop_
_atom_site_aniso_label
_atom_site_aniso_U_11
_atom_site_aniso_U_22
_atom_site_aniso_U_33
_atom_site_aniso_U_23
_atom_site_aniso_U_13
_atom_site_aniso_U_12
Sb1 0.00237(12) 0.00669(14) 0.00528(12) -0.0003(6) 0.00168(8) -0.0008(5)
Sb2 0.00237(12) 0.00685(14) 0.00551(12) -0.0006(6) 0.00166(8) -0.0008(5)
Sb3 0.01436(14) 0.0138(5) 0.00769(13) -0.0004(2) 0.00065(9) -0.0010(2)
Sb4 0.01420(14) 0.0146(5) 0.00782(13) 0.0009(2) 0.00069(9) 0.0009(2)
Mo1 0.00119(14) 0.0043(2) 0.00439(15) 0.0006(7) 0.00107(10) -0.0010(6)
Mo2 0.00114(14) 0.0042(2) 0.00428(15) 0.0007(7) 0.00094(10) -0.0011(6)
Se1 0.0054(2) 0.0057(2) 0.0050(2) 0.0007(9) 0.00110(12) -0.0008(8)
Se2 0.0054(2) 0.0058(2) 0.0048(2) 0.0008(9) 0.00069(12) -0.0007(8)

loop_
_atom_site_label
_atom_site_type_symbol
_atom_site_fract_x
_atom_site_fract_y
_atom_site_fract_z
_atom_site_U_iso_or_equiv
_atom_site_thermal_displace_type
_atom_site_occupancy
_atom_site_calc_flag
Sb1 Sb 0.07475(3) 0.3744(3) 0.075975(13) 0.00471(7) Uani 1 d
Sb2 Sb 0.07472(3) -0.1253(3) 0.075820(13) 0.00484(7) Uani 1 d
Sb3 Sb 0.20296(7) 0.3499(2) 0.22816(3) 0.0119(2) Uani 1 d
Sb4 Sb 0.20267(7) -0.1001(2) 0.22806(3) 0.0122(2) Uani 1 d
Mo1 Mo 0.32480(4) 0.1251(3) -0.00586(2) 0.00324(8) Uani 1 d
Mo2 Mo -0.32494(4) 0.3753(3) 0.00574(2) 0.00317(8) Uani 1 d
Se1 Se 0.58605(5) 0.1249(4) 0.10200(2) 0.00530(8) Uani 1 d
Se2 Se 0.41440(5) 0.3753(4) -0.10202(2) 0.00532(8) Uani 1 d

loop_
_atom_type_symbol
_atom_type_description
_atom_type_scat_dispersion_real
_atom_type_scat_dispersion_imag
_atom_type_scat_source
Se Se -0.0929 2.2259 'International Tables Vol C Tables 4.2.6.8 and 6.1.1.4'
Mo Mo -1.6832 0.6857 'International Tables Vol C Tables 4.2.6.8 and 6.1.1.4'
Sb Sb -0.5866 1.5461 'International Tables Vol C Tables 4.2.6.8 and 6.1.1.4'

loop_
_geom_angle_atom_site_label_1
_geom_angle_atom_site_label_2
_geom_angle_atom_site_label_3
_geom_angle
_geom_angle_site_symmetry_1
_geom_angle_site_symmetry_3
Mo1 Sb1 Mo2 70.306(11) . 3_565
Mo1 Sb1 Mo2 108.51(4) . .
Mo2 Sb1 Mo2 108.39(4) 3_565 .
Mo1 Sb1 Sb3 110.19(4) . .
Mo2 Sb1 Sb3 114.08(4) 3_565 .
Mo2 Sb1 Sb3 129.69(2) . .
Mo1 Sb1 Sb2 54.88(5) . .
Mo2 Sb1 Sb2 125.18(5) 3_565 .
Mo2 Sb1 Sb2 90.09(6) . .
Sb3 Sb1 Sb2 86.86(5) . .
Mo1 Sb1 Sb2 125.06(5) . 1_565
Mo2 Sb1 Sb2 54.75(5) 3_565 1_565
Mo2 Sb1 Sb2 89.86(6) . 1_565
Sb3 Sb1 Sb2 93.24(5) . 1_565
Sb2 Sb1 Sb2 179.900(13) . 1_565
Mo1 Sb1 Sb2 54.53(3) . 3
Mo2 Sb1 Sb2 89.15(3) 3_565 3
Mo2 Sb1 Sb2 53.98(3) . 3
Sb3 Sb1 Sb2 147.35(10) . 3
Sb2 Sb1 Sb2 60.60(6) . 3
Sb2 Sb1 Sb2 119.30(6) 1_565 3
Mo1 Sb1 Sb1 89.15(3) . 3_565
Mo2 Sb1 Sb1 54.46(3) 3_565 3_565
Mo2 Sb1 Sb1 53.93(3) . 3_565
Sb3 Sb1 Sb1 153.53(10) . 3_565
Sb2 Sb1 Sb1 119.49(6) . 3_565
Sb2 Sb1 Sb1 60.42(6) 1_565 3_565
Sb2 Sb1 Sb1 58.881(9) 3 3_565
Mo2 Sb2 Mo1 70.440(11) 3 .
Mo2 Sb2 Mo1 108.58(4) 3 3
Mo1 Sb2 Mo1 108.50(4) . 3
Mo2 Sb2 Sb4 114.13(4) 3 .
Mo1 Sb2 Sb4 110.07(4) . .
Mo1 Sb2 Sb4 129.55(2) 3 .
Mo2 Sb2 Sb1 125.23(5) 3 .
Mo1 Sb2 Sb1 54.79(5) . .
Mo1 Sb2 Sb1 90.00(6) 3 .
Sb4 Sb2 Sb1 86.66(5) . .
Mo2 Sb2 Sb1 54.83(5) 3 1_545
Mo1 Sb2 Sb1 125.27(5) . 1_545
Mo1 Sb2 Sb1 90.04(6) 3 1_545
Sb4 Sb2 Sb1 93.24(5) . 1_545
Sb1 Sb2 Sb1 179.900(9) . 1_545
Mo2 Sb2 Sb1 54.59(3) 3 3
Mo1 Sb2 Sb1 89.17(3) . 3
Mo1 Sb2 Sb1 53.99(3) 3 3
Sb4 Sb2 Sb1 153.81(10) . 3
Sb1 Sb2 Sb1 119.40(6) . 3
Sb1 Sb2 Sb1 60.70(6) 1_545 3
Mo2 Sb2 Sb2 89.30(3) 3 3
Mo1 Sb2 Sb2 54.48(3) . 3
Mo1 Sb2 Sb2 54.02(3) 3 3
Sb4 Sb2 Sb2 147.08(10) . 3
Sb1 Sb2 Sb2 60.53(6) . 3
Sb1 Sb2 Sb2 119.57(6) 1_545 3
Sb1 Sb2 Sb2 58.868(9) 3 3
Sb1 Sb3 Sb4 93.04(2) . 2
Sb1 Sb3 Sb4 93.15(5) . .
Sb4 Sb3 Sb4 96.50(2) 2 .
Sb2 Sb4 Sb3 93.07(2) . 2_545
Sb2 Sb4 Sb3 93.33(5) . .
Sb3 Sb4 Sb3 96.55(2) 2_545 .
Se1 Mo1 Se2 81.177(15) 3_655 .
Se1 Mo1 Se1 111.71(6) 3_655 .
Se2 Mo1 Se1 111.72(6) . .
Se1 Mo1 Mo1 56.25(5) 3_655 3_655
Se2 Mo1 Mo1 101.25(4) . 3_655
Se1 Mo1 Mo1 55.47(5) . 3_655
Se1 Mo1 Mo2 101.27(4) 3_655 1_655
Se2 Mo1 Mo2 56.16(5) . 1_655
Se1 Mo1 Mo2 55.56(5) . 1_655
Mo1 Mo1 Mo2 70.557(12) 3_655 1_655
Se1 Mo1 Sb1 157.78(3) 3_655 .
Se2 Mo1 Sb1 100.26(9) . .
Se1 Mo1 Sb1 88.54(5) . .
Mo1 Mo1 Sb1 142.95(2) 3_655 .
Mo2 Mo1 Sb1 97.73(10) 1_655 .
Se1 Mo1 Sb2 100.08(9) 3_655 .
Se2 Mo1 Sb2 157.86(3) . .
Se1 Mo1 Sb2 88.54(5) . .
Mo1 Mo1 Sb2 97.61(9) 3_655 .
Mo2 Mo1 Sb2 143.07(2) 1_655 .
Sb1 Mo1 Sb2 70.330(10) . .
Se1 Mo1 Sb2 86.55(4) 3_655 3
Se2 Mo1 Sb2 86.59(4) . 3
Se1 Mo1 Sb2 155.36(2) . 3
Mo1 Mo1 Sb2 139.48(10) 3_655 3
Mo2 Mo1 Sb2 139.42(10) 1_655 3
Sb1 Mo1 Sb2 71.48(4) . 3
Sb2 Mo1 Sb2 71.50(4) . 3
Se2 Mo2 Se1 81.082(15) 3_565 1_455
Se2 Mo2 Se2 111.79(6) 3_565 1_455
Se1 Mo2 Se2 111.80(6) 1_455 1_455
Se2 Mo2 Mo2 56.22(5) 3_565 3_465
Se1 Mo2 Mo2 101.23(4) 1_455 3_465
Se2 Mo2 Mo2 55.57(5) 1_455 3_465
Se2 Mo2 Mo1 101.18(4) 3_565 1_455
Se1 Mo2 Mo1 56.24(5) 1_455 1_455
Se2 Mo2 Mo1 55.57(5) 1_455 1_455
Mo2 Mo2 Mo1 70.489(12) 3_465 1_455
Se2 Mo2 Sb2 157.78(3) 3_565 3
Se1 Mo2 Sb2 100.07(9) 1_455 3
Se2 Mo2 Sb2 88.58(5) 1_455 3
Mo2 Mo2 Sb2 143.13(2) 3_465 3
Mo1 Mo2 Sb2 97.70(10) 1_455 3
Se2 Mo2 Sb1 100.22(9) 3_565 3_565
Se1 Mo2 Sb1 157.75(3) 1_455 3_565
Se2 Mo2 Sb1 88.53(5) 1_455 3_565
Mo2 Mo2 Sb1 97.73(9) 3_465 3_565
Mo1 Mo2 Sb1 143.07(2) 1_455 3_565
Sb2 Mo2 Sb1 70.416(10) 3 3_565
Se2 Mo2 Sb1 86.57(4) 3_565 .
Se1 Mo2 Sb1 86.37(4) 1_455 .
Se2 Mo2 Sb1 155.40(2) 1_455 .
Mo2 Mo2 Sb1 139.53(10) 3_465 .
Mo1 Mo2 Sb1 139.30(10) 1_455 .
Sb2 Mo2 Sb1 71.43(4) 3 .
Sb1 Mo2 Sb1 71.61(4) 3_565 .
Mo1 Se1 Mo2 81.200(15) 3_655 1_655
Mo1 Se1 Mo1 68.29(6) 3_655 .
Mo2 Se1 Mo1 68.20(6) 1_655 .
Mo2 Se2 Mo1 81.058(15) 3_565 .
Mo2 Se2 Mo2 68.21(6) 3_565 1_655
Mo1 Se2 Mo2 68.28(6) . 1_655

loop_
_geom_bond_atom_site_label_1
_geom_bond_atom_site_label_2
_geom_bond_distance
_geom_bond_site_symmetry_2
Sb1 Mo1 2.816(2) .
Sb1 Mo2 2.819(2) 3_565
Sb1 Mo2 2.8379(4) .
Sb1 Sb3 2.8536(6) .
Sb1 Sb2 3.2451(3) .
Sb1 Sb2 3.2490(3) 1_565
Sb1 Sb2 3.300(2) 3
Sb1 Sb1 3.310(2) 3_565
Sb2 Mo2 2.816(2) 3
Sb2 Mo1 2.819(2) .
Sb2 Mo1 2.8349(4) 3
Sb2 Sb4 2.8545(6) .
Sb2 Sb1 3.2490(3) 1_545
Sb2 Sb1 3.300(2) 3
Sb2 Sb2 3.303(2) 3
Sb3 Sb4 2.8587(4) 2
Sb3 Sb4 2.9224(4) .
Sb4 Sb3 2.8587(4) 2_545
Mo1 Se1 2.495(2) 3_655
Mo1 Se2 2.497(2) .
Mo1 Se1 2.5185(5) .
Mo1 Mo1 2.814(3) 3_655
Mo1 Mo2 2.813(3) 1_655
Mo1 Sb2 2.8349(4) 3
Mo2 Se2 2.495(2) 3_565
Mo2 Se1 2.498(2) 1_455
Mo2 Se2 2.5146(5) 1_455
Mo2 Mo2 2.809(3) 3_465
Mo2 Mo1 2.813(3) 1_455
Mo2 Sb2 2.816(2) 3
Mo2 Sb1 2.819(2) 3_565
Se1 Mo1 2.495(2) 3_655
Se1 Mo2 2.498(2) 1_655
Se2 Mo2 2.495(2) 3_565
Se2 Mo2 2.5146(5) 1_655
